data_4307231
loop_
_publ_author_name
'Felipe G\'andara'
'Alberto Garc\'ia-Cort\'es'
'Concepci\'on Cascales'
'Berta G\'omez-Lor'
'Enrique Guti\'errez-Puebla'
'Marta Iglesias'
'Angeles Monge'
'Natalia Snejko'

_publ_contact_author
;
        E. Gutierrez-Puebla
        Instituto de Ciencia de Materiales
        CSIC
        Campus de Cantoblanco
        28049 MADRID
        Spain
;
_publ_contact_author_email egutierrez@icmm.csic.es
_publ_contact_author_fax '34 1 372-0623'
_publ_contact_author_phone '34 1 334-9024'
_publ_section_title
;
Rare Earth Arenedisulfonate Metal-Organic Frameworks: An Approach
toward Polyhedral Diversity and Variety of Functional Compounds
;
_journal_name_full 'Inorganic Chemistry'
_journal_page_first 3475
_journal_page_last 3484
_journal_paper_doi 10.1021/ic0617689
_journal_volume 46
_journal_year 2007
_chemical_formula_sum 'C10 H9 Nd O8 S2'
_chemical_formula_weight 465.53
_chemical_name_systematic
; 
 ? 
;
_space_group_IT_number 2
_symmetry_cell_setting triclinic
_symmetry_space_group_name_Hall '-P 1'
_symmetry_space_group_name_H-M 'P -1'
_atom_sites_solution_hydrogens fourier
_atom_sites_solution_primary direct
_atom_sites_solution_secondary difmap
_audit_creation_method SHELXL
_cell_angle_alpha 76.456(2)
_cell_angle_beta 77.484(2)
_cell_angle_gamma 88.034(2)
_cell_formula_units_Z 2
_cell_length_a 5.6745(8)
_cell_length_b 10.5508(15)
_cell_length_c 11.450(2)
_cell_measurement_temperature 296(2)
_cell_volume 650.52(17)
_computing_cell_refinement 'Bruker SMART'
_computing_data_collection 'Bruker SMART'
_computing_data_reduction 'Bruker SAINT'
_computing_molecular_graphics 'Bruker SHELXTL'
_computing_publication_material 'Bruker SHELXTL'
_computing_structure_refinement 'SHELXL-93 (Sheldrick, 1993)'
_computing_structure_solution 'SHELXS-86 (Sheldrick, 1990)'
_diffrn_ambient_temperature 296(2)
_diffrn_measurement_method 'phi and omega scans'
_diffrn_radiation_monochromator graphite
_diffrn_radiation_source 'fine-focus sealed tube'
_diffrn_radiation_type MoK\a
_diffrn_radiation_wavelength 0.71073
_diffrn_reflns_av_R_equivalents 0.0576
_diffrn_reflns_av_sigmaI/netI 0.1842
_diffrn_reflns_limit_h_max 8
_diffrn_reflns_limit_h_min -8
_diffrn_reflns_limit_k_max 14
_diffrn_reflns_limit_k_min -9
_diffrn_reflns_limit_l_max 16
_diffrn_reflns_limit_l_min -14
_diffrn_reflns_number 4574
_diffrn_reflns_theta_max 30.98
_diffrn_reflns_theta_min 3.75
_diffrn_standards_decay_% 0.1
_exptl_absorpt_coefficient_mu 4.349
_exptl_absorpt_correction_T_max 1.00
_exptl_absorpt_correction_T_min 0.587
_exptl_absorpt_correction_type sadabs
_exptl_crystal_colour colorlees
_exptl_crystal_density_diffrn 2.377
_exptl_crystal_description prismatic
_exptl_crystal_F_000 450
_exptl_crystal_size_max 0.02
_exptl_crystal_size_mid 0.02
_exptl_crystal_size_min 0.06
_refine_diff_density_max 2.335
_refine_diff_density_min -1.867
_refine_diff_density_rms 0.261
_refine_ls_extinction_method none
_refine_ls_goodness_of_fit_all 0.639
_refine_ls_goodness_of_fit_obs 0.721
_refine_ls_hydrogen_treatment isotropic
_refine_ls_matrix_type full
_refine_ls_number_parameters 218
_refine_ls_number_reflns 3420
_refine_ls_number_restraints 0
_refine_ls_restrained_S_all 0.639
_refine_ls_restrained_S_obs 0.721
_refine_ls_R_factor_all 0.0926
_refine_ls_R_factor_obs 0.0540
_refine_ls_shift/esd_max -0.621
_refine_ls_shift/esd_mean 0.018
_refine_ls_structure_factor_coef Fsqd
_refine_ls_weighting_details 'w=1/[\s^2^(Fo^2^)+(0.1000P)^2^+0.0000P] where P=(Fo^2^+2Fc^2^)/3'
_refine_ls_weighting_scheme calc
_refine_ls_wR_factor_all 0.1340
_refine_ls_wR_factor_obs 0.1180
_reflns_number_observed 2125
_reflns_number_total 3420
_reflns_observed_criterion >2sigma(I)
_cod_data_source_file ic0617689-file001_6.cif
_cod_data_source_block NdPF-1
_cod_depositor_comments
;
The following automatic conversions were performed:
'_symmetry_cell_setting' value 'Triclinic' changed to 'triclinic'
according to '/home/saulius/struct/CIF-dictionaries/cif_core.dic'
dictionary named 'cif_core.dic' version 2.4.1 from 2010-06-29.

Automatic conversion script
Id: cif_fix_enum 1527 2010-12-29 10:47:43Z saulius 

The following automatic conversions were performed:

'_refine_ls_weighting_scheme' value 'calc
w=1/[\s^2^(Fo^2^)+(0.1000P)^2^+0.0000P] where P=(Fo^2^+2Fc^2^)/3' was
changed to 'calc'. New tag '_refine_ls_weighting_details' was
created. The value of the new tag was set to
'w=1/[\s^2^(Fo^2^)+(0.1000P)^2^+0.0000P] where P=(Fo^2^+2Fc^2^)/3'.

Automatic conversion script
Id: cif_fix_values 3143 2015-03-26 13:38:13Z robertas 
;
_cod_original_cell_volume 650.5(2)
_cod_database_code 4307231

loop_
_symmetry_equiv_pos_as_xyz
'x, y, z'
'-x, -y, -z'

loop_
_atom_site_aniso_label
_atom_site_aniso_U_11
_atom_site_aniso_U_22
_atom_site_aniso_U_33
_atom_site_aniso_U_23
_atom_site_aniso_U_13
_atom_site_aniso_U_12
Nd1 0.0169(2) 0.0176(2) 0.0187(2) -0.0035(2) -0.0061(2) 0.0003(2)
S2 0.0208(11) 0.0217(11) 0.0218(11) -0.0012(9) -0.0065(9) -0.0021(9)
S3 0.0184(11) 0.0210(10) 0.0172(10) -0.0060(8) -0.0054(8) 0.0009(8)
O1 0.059(5) 0.040(4) 0.073(6) -0.038(4) -0.046(5) 0.018(4)
O2 0.018(4) 0.022(3) 0.034(4) -0.007(3) -0.012(3) 0.004(3)
O3 0.042(4) 0.031(4) 0.033(4) -0.014(3) -0.014(3) 0.007(3)
O4 0.029(4) 0.025(3) 0.034(4) 0.002(3) -0.012(3) -0.004(3)
O5 0.030(4) 0.032(4) 0.024(3) -0.005(3) -0.003(3) -0.006(3)
O6 0.017(3) 0.025(3) 0.025(3) -0.007(3) -0.006(3) -0.005(2)
O7 0.024(3) 0.018(3) 0.023(3) -0.008(3) -0.003(3) 0.000(2)
O8 0.027(4) 0.021(3) 0.022(3) -0.003(3) -0.012(3) 0.002(3)
C1 0.015(4) 0.021(4) 0.017(4) -0.009(3) -0.001(3) -0.001(3)
C2 0.025(5) 0.033(5) 0.017(4) -0.004(4) -0.006(4) 0.011(4)
C3 0.020(5) 0.036(6) 0.015(5) -0.009(4) -0.004(4) 0.017(4)
C4 0.025(5) 0.037(5) 0.016(4) -0.013(4) 0.001(4) 0.004(4)
C5 0.016(4) 0.017(4) 0.018(4) -0.002(3) -0.003(3) 0.001(3)
C6 0.024(5) 0.017(4) 0.022(5) -0.002(3) -0.008(4) 0.001(3)
C7 0.022(5) 0.018(4) 0.032(5) -0.006(4) -0.003(4) -0.006(4)
C8 0.020(5) 0.020(4) 0.035(5) -0.005(4) -0.011(4) 0.002(4)
C9 0.021(4) 0.022(4) 0.020(5) -0.010(4) -0.010(4) 0.000(3)
C10 0.020(4) 0.022(4) 0.020(4) -0.009(4) -0.011(4) 0.003(3)

loop_
_atom_site_label
_atom_site_type_symbol
_atom_site_fract_x
_atom_site_fract_y
_atom_site_fract_z
_atom_site_U_iso_or_equiv
_atom_site_thermal_displace_type
_atom_site_occupancy
_atom_site_calc_flag
_atom_site_refinement_flags
_atom_site_disorder_group
Nd1 Nd 0.14134(9) 0.16797(5) 0.47289(5) 0.01747(15) Uani 1 d . .
S2 S -0.2998(4) 0.3839(2) 0.2984(2) 0.0218(5) Uani 1 d . .
S3 S 0.4271(4) -0.0917(2) 0.3132(2) 0.0184(4) Uani 1 d . .
O1 O 0.1404(15) 0.3882(8) 0.5289(8) 0.048(2) Uani 1 d . .
O2 O 0.1318(12) -0.0488(6) 0.5798(7) 0.0234(15) Uani 1 d . .
O3 O -0.3673(13) 0.5089(7) 0.3243(6) 0.033(2) Uani 1 d . .
O4 O -0.0867(12) 0.3325(6) 0.3438(6) 0.030(2) Uani 1 d . .
O5 O 0.5022(12) 0.2897(6) 0.3383(6) 0.029(2) Uani 1 d . .
O6 O -0.1931(11) 0.1580(6) 0.6572(6) 0.0218(13) Uani 1 d . .
O7 O 0.4119(11) 0.0434(6) 0.3257(6) 0.0212(13) Uani 1 d . .
O8 O 0.4043(11) 0.1657(6) 0.6182(6) 0.0228(13) Uani 1 d . .
C1 C 0.5521(15) -0.0840(8) 0.1552(8) 0.017(2) Uani 1 d . .
C2 C 0.7582(17) -0.1521(10) 0.1264(8) 0.025(2) Uani 1 d . .
C3 C 0.1332(17) 0.1430(10) -0.0028(8) 0.024(2) Uani 1 d . .
C4 C 0.2297(17) 0.0688(10) 0.0887(8) 0.026(2) Uani 1 d . .
C5 C 0.4463(15) -0.0030(8) 0.0617(7) 0.017(2) Uani 1 d . .
C6 C -0.2226(16) 0.4077(8) 0.1348(8) 0.021(2) Uani 1 d . .
C7 C -0.3653(17) 0.3487(9) 0.0813(9) 0.024(2) Uani 1 d . .
C8 C -0.3195(17) 0.3725(9) -0.0488(9) 0.025(2) Uani 1 d . .
C9 C 0.1349(16) 0.5511(8) 0.1186(8) 0.019(2) Uani 1 d . .
C10 C -0.0227(15) 0.4892(8) 0.0659(8) 0.019(2) Uani 1 d . .
H2 H 0.8424(191) -0.1985(100) 0.1781(94) 0.030(28) Uiso 1 d . .
H3 H 0.0309(195) 0.1934(101) 0.0263(94) 0.031(29) Uiso 1 d . .
H4 H 0.1185(160) 0.0423(85) 0.2070(80) 0.017(23) Uiso 1 d . .
H7 H -0.5256(135) 0.2902(72) 0.1272(68) 0.000(18) Uiso 1 d . .
H8 H -0.4206(159) 0.3187(87) -0.0840(80) 0.015(22) Uiso 1 d . .
H9 H 0.1162(148) 0.5498(79) 0.1979(77) 0.005(20) Uiso 1 d . .
H2' H 0.1970(160) -0.0685(86) 0.6169(80) 0.000(25) Uiso 1 d . .
H11 H 0.2256 0.4071 0.5857 0.050 Uiso 1 d . .
H12 H 0.3011 0.3841 0.4454 0.050 Uiso 1 d . .

loop_
_atom_type_symbol
_atom_type_description
_atom_type_scat_dispersion_real
_atom_type_scat_dispersion_imag
_atom_type_scat_source
C C 0.0033 0.0016 'International Tables Vol C Tables 4.2.6.8 and 6.1.1.4'
H H 0.0000 0.0000 'International Tables Vol C Tables 4.2.6.8 and 6.1.1.4'
O O 0.0106 0.0060 'International Tables Vol C Tables 4.2.6.8 and 6.1.1.4'
S S 0.1246 0.1234 'International Tables Vol C Tables 4.2.6.8 and 6.1.1.4'
Nd Nd -0.1943 3.0179 'International Tables Vol C Tables 4.2.6.8 and 6.1.1.4'

loop_
_geom_angle_atom_site_label_1
_geom_angle_atom_site_label_2
_geom_angle_atom_site_label_3
_geom_angle
_geom_angle_site_symmetry_1
_geom_angle_site_symmetry_3
_geom_angle_publ_flag
O2 Nd1 O2 69.0(3) 2_556 . ?
O2 Nd1 O5 128.1(2) 2_556 . ?
O2 Nd1 O5 125.6(2) . . ?
O2 Nd1 O8 144.6(2) 2_556 . ?
O2 Nd1 O8 76.1(2) . . ?
O5 Nd1 O8 77.9(2) . . ?
O2 Nd1 O6 81.7(2) 2_556 . ?
O2 Nd1 O6 76.2(2) . . ?
O5 Nd1 O6 146.1(2) . . ?
O8 Nd1 O6 84.2(2) . . ?
O2 Nd1 O4 74.6(2) 2_556 . ?
O2 Nd1 O4 142.6(2) . . ?
O5 Nd1 O4 84.2(2) . . ?
O8 Nd1 O4 138.0(2) . . ?
O6 Nd1 O4 90.4(2) . . ?
O2 Nd1 O1 135.4(2) 2_556 . ?
O2 Nd1 O1 135.4(3) . . ?
O5 Nd1 O1 73.5(3) . . ?
O8 Nd1 O1 69.2(2) . . ?
O6 Nd1 O1 73.3(3) . . ?
O4 Nd1 O1 69.3(2) . . ?
O2 Nd1 O7 76.9(2) 2_556 . ?
O2 Nd1 O7 73.6(2) . . ?
O5 Nd1 O7 64.7(2) . . ?
O8 Nd1 O7 99.5(2) . . ?
O6 Nd1 O7 147.7(2) . . ?
O4 Nd1 O7 106.7(2) . . ?
O1 Nd1 O7 138.2(3) . . ?
O2 Nd1 Nd1 34.8(2) 2_556 2_556 ?
O2 Nd1 Nd1 34.2(2) . 2_556 ?
O5 Nd1 Nd1 136.7(2) . 2_556 ?
O8 Nd1 Nd1 110.13(14) . 2_556 ?
O6 Nd1 Nd1 76.55(14) . 2_556 ?
O4 Nd1 Nd1 109.0(2) . 2_556 ?
O1 Nd1 Nd1 149.7(2) . 2_556 ?
O7 Nd1 Nd1 72.03(14) . 2_556 ?
O2 Nd1 H12 144.4(2) 2_556 . ?
O2 Nd1 H12 146.3(2) . . ?
O5 Nd1 H12 46.3(2) . . ?
O8 Nd1 H12 70.21(14) . . ?
O6 Nd1 H12 100.51(14) . . ?
O4 Nd1 H12 69.9(2) . . ?
O1 Nd1 H12 27.3(2) . . ?
O7 Nd1 H12 111.00(14) . . ?
Nd1 Nd1 H12 176.92(3) 2_556 . ?
O5 S2 O3 113.2(4) 1_455 . ?
O5 S2 O4 112.0(4) 1_455 . ?
O3 S2 O4 112.6(4) . . ?
O5 S2 C6 104.7(4) 1_455 . ?
O3 S2 C6 107.0(4) . . ?
O4 S2 C6 106.8(4) . . ?
O8 S3 O6 111.9(4) 2_656 2_556 ?
O8 S3 O7 111.5(4) 2_656 . ?
O6 S3 O7 113.6(4) 2_556 . ?
O8 S3 C1 106.4(4) 2_656 . ?
O6 S3 C1 107.0(4) 2_556 . ?
O7 S3 C1 106.0(4) . . ?
Nd1 O1 H11 124.4(6) . . ?
Nd1 O1 H12 69.6(3) . . ?
H11 O1 H12 100.7(7) . . ?
Nd1 O2 Nd1 111.0(3) 2_556 . ?
Nd1 O2 H2' 127.4(87) 2_556 . ?
Nd1 O2 H2' 121.6(87) . . ?
S2 O4 Nd1 154.5(4) . . ?
S2 O5 Nd1 158.3(4) 1_655 . ?
S3 O6 Nd1 128.3(4) 2_556 . ?
S3 O7 Nd1 135.4(4) . . ?
S3 O8 Nd1 146.8(4) 2_656 . ?
C2 C1 C5 121.6(8) . . ?
C2 C1 S3 117.9(7) . . ?
C5 C1 S3 120.4(6) . . ?
C1 C2 C3 119.2(8) . 2_655 ?
C1 C2 H2 127.3(67) . . ?
C3 C2 H2 113.3(66) 2_655 . ?
C4 C3 C2 121.1(8) . 2_655 ?
C4 C3 H3 109.6(70) . . ?
C2 C3 H3 127.4(70) 2_655 . ?
C3 C4 C5 121.2(8) . . ?
C3 C4 H4 123.7(38) . . ?
C5 C4 H4 114.5(38) . . ?
C4 C5 C1 123.0(8) . . ?
C4 C5 C5 118.3(9) . 2_655 ?
C1 C5 C5 118.6(9) . 2_655 ?
C7 C6 C10 122.7(8) . . ?
C7 C6 S2 117.6(7) . . ?
C10 C6 S2 119.7(7) . . ?
C6 C7 C8 119.2(8) . . ?
C6 C7 H7 126.7(41) . . ?
C8 C7 H7 113.8(41) . . ?
C9 C8 C7 120.8(9) 2_565 . ?
C9 C8 H8 122.6(51) 2_565 . ?
C7 C8 H8 116.1(50) . . ?
C8 C9 C10 121.7(9) 2_565 . ?
C8 C9 H9 112.5(55) 2_565 . ?
C10 C9 H9 125.6(56) . . ?
C6 C10 C9 124.5(8) . . ?
C6 C10 C10 117.2(9) . 2_565 ?
C9 C10 C10 118.3(10) . 2_565 ?

loop_
_geom_bond_atom_site_label_1
_geom_bond_atom_site_label_2
_geom_bond_distance
_geom_bond_site_symmetry_2
_geom_bond_publ_flag
Nd1 O2 2.290(7) 2_556 ?
Nd1 O2 2.324(7) . ?
Nd1 O5 2.471(7) . ?
Nd1 O8 2.460(6) . ?
Nd1 O6 2.498(6) . ?
Nd1 O4 2.519(6) . ?
Nd1 O1 2.551(7) . ?
Nd1 O7 2.589(6) . ?
Nd1 Nd1 3.8013(11) 2_556 ?
Nd1 H12 2.4089(6) . ?
S2 O5 1.449(7) 1_455 ?
S2 O3 1.441(7) . ?
S2 O4 1.456(7) . ?
S2 C6 1.788(9) . ?
S3 O8 1.459(6) 2_656 ?
S3 O6 1.458(6) 2_556 ?
S3 O7 1.463(6) . ?
S3 C1 1.778(8) . ?
O1 H11 0.948(7) . ?
O1 H12 1.178(9) . ?
O2 Nd1 2.290(7) 2_556 ?
O2 H2' 0.62(8) . ?
O5 S2 1.449(7) 1_655 ?
O6 S3 1.458(6) 2_556 ?
O8 S3 1.459(6) 2_656 ?
C1 C2 1.371(12) . ?
C1 C5 1.432(11) . ?
C2 C3 1.398(12) 2_655 ?
C2 H2 0.89(11) . ?
C3 C4 1.359(12) . ?
C3 C2 1.398(12) 2_655 ?
C3 H3 0.84(11) . ?
C4 C5 1.436(12) . ?
C4 H4 1.33(9) . ?
C5 C5 1.40(2) 2_655 ?
C6 C7 1.359(13) . ?
C6 C10 1.418(12) . ?
C7 C8 1.418(14) . ?
C7 H7 1.08(8) . ?
C8 C9 1.334(13) 2_565 ?
C8 H8 1.02(9) . ?
C9 C8 1.334(13) 2_565 ?
C9 C10 1.432(11) . ?
C9 H9 0.89(8) . ?
C10 C10 1.44(2) 2_565 ?
